data_7201546
loop_
_publ_author_name
'Chen, Zhen-Feng'
'Zhang, Zhi-Li'
'Tan, Yu-Hui'
'Tang, Yun-Zhi'
'Fun, Hoong-Kun'
'Zhou, Zhong-Yuan'
'Abrahams, Brendan F.'
'Liang, Hong'

_publ_section_title
;
 Coordination polymers constructed by linking metal ions with
 azodibenzoate anions
;
_journal_issue 2
_journal_name_full CrystEngComm
_journal_page_first 217
_journal_paper_doi 10.1039/b709587b
_journal_volume 10
_journal_year 2008
_chemical_formula_moiety 'C66 H40 Er2 N10 O12'
_chemical_formula_sum 'C66 H40 Er2 N10 O12'
_chemical_formula_weight 1499.60
_chemical_name_systematic
;
?
;
_space_group_IT_number 14
_symmetry_cell_setting monoclinic
_symmetry_space_group_name_Hall '-P 2yn'
_symmetry_space_group_name_H-M 'P 1 21/n 1'
_atom_sites_solution_hydrogens geom
_atom_sites_solution_primary direct
_atom_sites_solution_secondary difmap
_audit_creation_method SHELXL-97
_cell_angle_alpha 90.00
_cell_angle_beta 107.743(4)
_cell_angle_gamma 90.00
_cell_formula_units_Z 2
_cell_length_a 13.728(4)
_cell_length_b 11.688(4)
_cell_length_c 19.196(6)
_cell_measurement_reflns_used 1177
_cell_measurement_temperature 296(2)
_cell_measurement_theta_max 17.80
_cell_measurement_theta_min 2.23
_cell_volume 2933.5(16)
_computing_cell_refinement 'Bruker SMART'
_computing_data_collection 'Bruker SMART'
_computing_data_reduction 'Bruker SAINT'
_computing_molecular_graphics 'Bruker SHELXTL'
_computing_publication_material 'Bruker SHELXTL'
_computing_structure_refinement 'SHELXL-97 (Sheldrick, 1997)'
_computing_structure_solution 'SHELXS-97 (Sheldrick, 1990)'
_diffrn_ambient_temperature 296(2)
_diffrn_measured_fraction_theta_full 0.999
_diffrn_measured_fraction_theta_max 0.999
_diffrn_measurement_device_type 'CCD area detector'
_diffrn_measurement_method 'phi and omega scans'
_diffrn_radiation_monochromator graphite
_diffrn_radiation_source 'fine-focus sealed tube'
_diffrn_radiation_type MoK\a
_diffrn_radiation_wavelength 0.71073
_diffrn_reflns_av_R_equivalents 0.1541
_diffrn_reflns_av_sigmaI/netI 0.2220
_diffrn_reflns_limit_h_max 16
_diffrn_reflns_limit_h_min -16
_diffrn_reflns_limit_k_max 13
_diffrn_reflns_limit_k_min -13
_diffrn_reflns_limit_l_max 12
_diffrn_reflns_limit_l_min -22
_diffrn_reflns_number 13946
_diffrn_reflns_theta_full 25.10
_diffrn_reflns_theta_max 25.10
_diffrn_reflns_theta_min 1.62
_exptl_absorpt_coefficient_mu 2.916
_exptl_absorpt_correction_type none
_exptl_crystal_colour red
_exptl_crystal_density_diffrn 1.698
_exptl_crystal_density_method 'not measured'
_exptl_crystal_description block
_exptl_crystal_F_000 1476
_exptl_crystal_size_max 0.19
_exptl_crystal_size_mid 0.11
_exptl_crystal_size_min 0.09
_refine_diff_density_max 1.992
_refine_diff_density_min -1.595
_refine_diff_density_rms 0.195
_refine_ls_extinction_coef 0.0018(3)
_refine_ls_extinction_expression Fc^*^=kFc[1+0.001xFc^2^\l^3^/sin(2\q)]^-1/4^
_refine_ls_extinction_method SHELXL
_refine_ls_goodness_of_fit_ref 0.965
_refine_ls_hydrogen_treatment constr
_refine_ls_matrix_type full
_refine_ls_number_parameters 407
_refine_ls_number_reflns 5210
_refine_ls_number_restraints 0
_refine_ls_restrained_S_all 0.965
_refine_ls_R_factor_all 0.1906
_refine_ls_R_factor_gt 0.0753
_refine_ls_shift/su_max 0.001
_refine_ls_shift/su_mean 0.000
_refine_ls_structure_factor_coef Fsqd
_refine_ls_weighting_details 'calc w=1/[\s^2^(Fo^2^)+(0.0849P)^2^+0.0000P] where P=(Fo^2^+2Fc^2^)/3'
_refine_ls_weighting_scheme calc
_refine_ls_wR_factor_gt 0.1515
_refine_ls_wR_factor_ref 0.2010
_reflns_number_gt 2387
_reflns_number_total 5210
_reflns_threshold_expression >2sigma(I)
_cod_data_source_file b709587b.txt
_cod_data_source_block xb1121
_cod_depositor_comments
;
The following automatic conversions were performed:
'_symmetry_cell_setting' value 'Monoclinic' changed to 'monoclinic'
according to '/home/saulius/struct/CIF-dictionaries/cif_core.dic'
dictionary named 'cif_core.dic' version 2.4.1 from 2010-06-29.

Automatic conversion script
Id: cif_fix_enum 1527 2010-12-29 10:47:43Z saulius 
;
_cod_original_cell_volume 2933.6(15)
_cod_original_sg_symbol_H-M P2(1)/n
_cod_database_code 7201546

loop_
_symmetry_equiv_pos_as_xyz
'x, y, z'
'-x+1/2, y+1/2, -z+1/2'
'-x, -y, -z'
'x-1/2, -y-1/2, z-1/2'

loop_
_atom_site_label
_atom_site_type_symbol
_atom_site_fract_x
_atom_site_fract_y
_atom_site_fract_z
_atom_site_U_iso_or_equiv
_atom_site_adp_type
_atom_site_occupancy
_atom_site_symmetry_multiplicity
_atom_site_calc_flag
_atom_site_refinement_flags
_atom_site_disorder_assembly
_atom_site_disorder_group
Er1 Er 0.82370(6) 0.43772(6) 1.01613(5) 0.0395(3) Uani 1 1 d . . .
N1 N 0.8330(10) 0.2508(11) 0.9531(8) 0.048(4) Uani 1 1 d . . .
N2 N 0.6537(10) 0.3559(11) 0.9435(8) 0.047(4) Uani 1 1 d . . .
N3 N 0.5900(10) 0.7678(11) 0.7559(8) 0.051(4) Uani 1 1 d . . .
N4 N 0.5486(10) 0.7077(13) 0.7905(9) 0.060(5) Uani 1 1 d . . .
N5 N 0.5143(12) 0.9567(12) 0.9877(10) 0.071(5) Uani 1 1 d . . .
O1 O 0.8670(8) 0.4961(9) 0.9172(7) 0.047(3) Uani 1 1 d . . .
O2 O 1.0109(8) 0.5917(9) 0.9235(7) 0.058(4) Uani 1 1 d . . .
O3 O 0.2750(8) 0.5563(9) 0.8987(7) 0.052(3) Uani 1 1 d . . .
O4 O 0.1840(8) 0.7105(10) 0.8991(7) 0.054(4) Uani 1 1 d . . .
O5 O 0.7157(8) 0.6014(9) 0.9814(7) 0.047(3) Uani 1 1 d . . .
O6 O 0.8688(8) 0.6261(9) 1.0594(7) 0.054(3) Uani 1 1 d . . .
C1 C 0.9208(14) 0.2010(17) 0.9552(12) 0.072(7) Uani 1 1 d . . .
H1 H 0.9817 0.2404 0.9758 0.086 Uiso 1 1 calc R . .
C2 C 0.9243(16) 0.0895(15) 0.9269(11) 0.065(6) Uani 1 1 d . . .
H2 H 0.9869 0.0564 0.9295 0.078 Uiso 1 1 calc R . .
C3 C 0.8348(17) 0.0303(16) 0.8957(13) 0.076(7) Uani 1 1 d . . .
H3 H 0.8361 -0.0443 0.8792 0.091 Uiso 1 1 calc R . .
C4 C 0.7432(15) 0.0847(14) 0.8897(12) 0.065(6) Uani 1 1 d . . .
C5 C 0.6442(17) 0.0308(14) 0.8550(12) 0.067(6) Uani 1 1 d . . .
H5 H 0.6433 -0.0434 0.8373 0.080 Uiso 1 1 calc R . .
C6 C 0.5588(16) 0.0806(16) 0.8478(11) 0.065(6) Uani 1 1 d . . .
H6 H 0.4984 0.0441 0.8220 0.079 Uiso 1 1 calc R . .
C7 C 0.5541(14) 0.1932(16) 0.8791(11) 0.058(5) Uani 1 1 d . . .
C8 C 0.4648(13) 0.2567(17) 0.8740(12) 0.064(6) Uani 1 1 d . . .
H8 H 0.4016 0.2255 0.8489 0.077 Uiso 1 1 calc R . .
C9 C 0.4682(13) 0.3652(15) 0.9056(10) 0.054(5) Uani 1 1 d . . .
H9 H 0.4096 0.4045 0.9062 0.064 Uiso 1 1 calc R . .
C10 C 0.5664(12) 0.4098(19) 0.9361(11) 0.070(7) Uani 1 1 d . . .
H10 H 0.5708 0.4849 0.9528 0.084 Uiso 1 1 calc R . .
C11 C 0.6496(12) 0.2488(13) 0.9150(10) 0.042(5) Uani 1 1 d . . .
C12 C 0.7461(12) 0.1944(13) 0.9206(10) 0.042(4) Uani 1 1 d . . .
C13 C 0.9143(12) 0.5768(13) 0.8959(9) 0.035(4) Uani 1 1 d . . .
C14 C 0.8599(11) 0.6587(14) 0.8399(10) 0.041(4) Uani 1 1 d . . .
C15 C 0.7502(12) 0.6620(14) 0.8210(10) 0.046(5) Uani 1 1 d . . .
H15 H 0.7151 0.6095 0.8409 0.056 Uiso 1 1 calc R . .
C16 C 0.6981(12) 0.7450(14) 0.7726(9) 0.040(4) Uani 1 1 d . . .
C17 C 0.7528(14) 0.8188(16) 0.7372(10) 0.056(5) Uani 1 1 d . . .
H17 H 0.7178 0.8694 0.7007 0.067 Uiso 1 1 calc R . .
C18 C 0.8567(12) 0.8127(14) 0.7582(10) 0.048(5) Uani 1 1 d . . .
H18 H 0.8927 0.8640 0.7383 0.057 Uiso 1 1 calc R . .
C19 C 0.9111(12) 0.7315(13) 0.8091(10) 0.043(5) Uani 1 1 d . . .
H19 H 0.9820 0.7279 0.8215 0.051 Uiso 1 1 calc R . .
C20 C 0.4416(14) 0.7389(16) 0.7808(12) 0.063(6) Uani 1 1 d . . .
C21 C 0.3903(13) 0.8303(15) 0.7359(11) 0.061(6) Uani 1 1 d . . .
H21 H 0.4203 0.8686 0.7052 0.074 Uiso 1 1 calc R . .
C22 C 0.2949(14) 0.8610(15) 0.7392(11) 0.057(5) Uani 1 1 d . . .
H22 H 0.2613 0.9220 0.7108 0.068 Uiso 1 1 calc R . .
C23 C 0.2481(12) 0.8055(14) 0.7822(10) 0.046(5) Uani 1 1 d . . .
H23 H 0.1839 0.8291 0.7833 0.055 Uiso 1 1 calc R . .
C24 C 0.2952(11) 0.7152(14) 0.8238(9) 0.039(4) Uani 1 1 d . . .
C25 C 0.3966(12) 0.6837(15) 0.8235(10) 0.052(5) Uani 1 1 d . . .
H25 H 0.4309 0.6244 0.8534 0.062 Uiso 1 1 calc R . .
C26 C 0.2488(13) 0.6567(14) 0.8761(11) 0.049(5) Uani 1 1 d . . .
C27 C 0.7778(14) 0.6649(14) 1.0264(12) 0.058(6) Uani 1 1 d . . .
C28 C 0.7533(13) 0.7856(14) 1.0366(11) 0.046(5) Uani 1 1 d . . .
C29 C 0.8217(16) 0.8557(14) 1.0849(11) 0.063(6) Uani 1 1 d . . .
H29 H 0.8866 0.8290 1.1104 0.076 Uiso 1 1 calc R . .
C30 C 0.7936(17) 0.9650(16) 1.0953(12) 0.073(7) Uani 1 1 d . . .
H30 H 0.8427 1.0162 1.1220 0.088 Uiso 1 1 calc R . .
C31 C 0.6928(19) 1.0009(16) 1.0665(13) 0.083(8) Uani 1 1 d . . .
H31 H 0.6737 1.0717 1.0803 0.099 Uiso 1 1 calc R . .
C32 C 0.6202(15) 0.9336(16) 1.0179(11) 0.056(5) Uani 1 1 d . . .
C33 C 0.6528(13) 0.8230(15) 1.0025(10) 0.053(5) Uani 1 1 d . . .
H33 H 0.6070 0.7752 0.9696 0.064 Uiso 1 1 calc R . .

loop_
_atom_site_aniso_label
_atom_site_aniso_U_11
_atom_site_aniso_U_22
_atom_site_aniso_U_33
_atom_site_aniso_U_23
_atom_site_aniso_U_13
_atom_site_aniso_U_12
Er1 0.0279(4) 0.0364(4) 0.0550(6) 0.0003(5) 0.0141(3) 0.0028(4)
N1 0.041(9) 0.042(8) 0.055(12) -0.012(8) 0.008(8) 0.002(7)
N2 0.039(9) 0.034(8) 0.063(12) 0.002(7) 0.007(7) 0.003(6)
N3 0.025(8) 0.056(10) 0.069(13) 0.011(9) 0.012(8) 0.010(7)
N4 0.024(8) 0.081(12) 0.074(14) 0.006(10) 0.011(8) -0.003(8)
N5 0.060(10) 0.045(10) 0.113(16) -0.001(10) 0.034(10) 0.024(8)
O1 0.041(7) 0.034(6) 0.065(10) 0.006(6) 0.014(6) 0.005(5)
O2 0.037(7) 0.047(8) 0.083(11) 0.012(7) 0.009(7) -0.008(6)
O3 0.057(7) 0.036(7) 0.070(10) 0.010(7) 0.029(6) -0.002(6)
O4 0.052(8) 0.063(8) 0.057(10) 0.013(7) 0.031(7) 0.028(6)
O5 0.036(6) 0.045(7) 0.061(10) 0.002(6) 0.016(6) 0.014(5)
O6 0.041(7) 0.032(6) 0.085(11) 0.013(6) 0.011(7) 0.025(5)
C1 0.041(11) 0.080(15) 0.11(2) -0.001(14) 0.043(12) 0.003(10)
C2 0.070(14) 0.051(13) 0.077(17) -0.011(11) 0.028(12) 0.016(10)
C3 0.087(17) 0.038(12) 0.10(2) -0.024(11) 0.029(15) -0.001(11)
C4 0.076(14) 0.038(12) 0.098(19) -0.018(11) 0.054(13) -0.005(10)
C5 0.096(17) 0.022(10) 0.093(19) -0.008(10) 0.044(15) -0.011(10)
C6 0.071(14) 0.052(13) 0.073(17) -0.026(11) 0.020(12) -0.032(11)
C7 0.049(12) 0.057(12) 0.065(16) -0.001(11) 0.014(10) -0.006(10)
C8 0.035(11) 0.078(14) 0.087(18) 0.011(13) 0.029(11) -0.015(10)
C9 0.039(11) 0.049(12) 0.067(16) -0.019(10) 0.008(10) -0.013(9)
C10 0.017(9) 0.116(19) 0.076(16) -0.007(13) 0.012(9) 0.026(10)
C11 0.031(9) 0.037(10) 0.060(15) -0.006(9) 0.017(9) -0.007(7)
C12 0.038(10) 0.034(9) 0.057(14) -0.007(9) 0.019(9) 0.011(8)
C13 0.051(10) 0.027(9) 0.039(12) 0.007(8) 0.029(9) 0.010(8)
C14 0.023(8) 0.048(10) 0.050(13) 0.000(9) 0.009(8) 0.001(8)
C15 0.036(10) 0.047(11) 0.056(14) 0.011(10) 0.013(9) 0.005(8)
C16 0.035(10) 0.048(10) 0.036(13) -0.009(9) 0.011(9) 0.001(8)
C17 0.052(11) 0.057(12) 0.058(16) 0.006(11) 0.016(10) 0.018(10)
C18 0.036(10) 0.043(10) 0.063(15) 0.015(10) 0.014(9) 0.007(8)
C19 0.031(9) 0.043(10) 0.056(14) 0.009(9) 0.014(9) 0.011(8)
C20 0.049(12) 0.057(12) 0.085(18) 0.030(12) 0.026(12) 0.012(10)
C21 0.039(11) 0.055(12) 0.091(18) 0.020(12) 0.021(11) -0.001(9)
C22 0.060(13) 0.046(11) 0.066(16) 0.008(10) 0.023(11) 0.011(9)
C23 0.039(10) 0.041(10) 0.062(15) 0.013(10) 0.022(10) 0.004(8)
C24 0.021(8) 0.051(11) 0.042(13) -0.004(9) 0.007(8) -0.004(7)
C25 0.032(10) 0.052(11) 0.059(15) 0.015(10) -0.005(9) 0.005(9)
C26 0.044(11) 0.033(10) 0.071(16) 0.017(10) 0.017(10) 0.000(8)
C27 0.048(12) 0.037(11) 0.104(19) -0.018(11) 0.042(12) -0.019(9)
C28 0.054(12) 0.036(10) 0.059(15) 0.004(9) 0.033(11) 0.004(8)
C29 0.084(15) 0.035(11) 0.064(17) -0.013(10) 0.014(12) 0.024(10)
C30 0.073(15) 0.054(14) 0.09(2) -0.026(12) 0.025(13) -0.002(11)
C31 0.11(2) 0.044(12) 0.09(2) -0.044(13) 0.037(16) 0.011(13)
C32 0.081(14) 0.039(10) 0.060(15) 0.000(11) 0.038(11) 0.028(11)
C33 0.044(11) 0.052(11) 0.070(15) 0.000(11) 0.024(10) -0.014(9)

loop_
_atom_type_symbol
_atom_type_description
_atom_type_scat_dispersion_real
_atom_type_scat_dispersion_imag
_atom_type_scat_source
C C 0.0033 0.0016 'International Tables Vol C Tables 4.2.6.8 and 6.1.1.4'
H H 0.0000 0.0000 'International Tables Vol C Tables 4.2.6.8 and 6.1.1.4'
N N 0.0061 0.0033 'International Tables Vol C Tables 4.2.6.8 and 6.1.1.4'
O O 0.0106 0.0060 'International Tables Vol C Tables 4.2.6.8 and 6.1.1.4'
Er Er -0.2586 4.9576 'International Tables Vol C Tables 4.2.6.8 and 6.1.1.4'

loop_
_geom_angle_atom_site_label_1
_geom_angle_atom_site_label_2
_geom_angle_atom_site_label_3
_geom_angle
_geom_angle_site_symmetry_1
_geom_angle_site_symmetry_3
_geom_angle_publ_flag
O2 Er1 O1 89.7(4) 3_767 . ?
O2 Er1 O6 81.1(4) 3_767 . ?
O1 Er1 O6 84.6(4) . . ?
O2 Er1 O5 135.5(4) 3_767 . ?
O1 Er1 O5 79.8(4) . . ?
O6 Er1 O5 55.0(4) . . ?
O2 Er1 O4 77.6(4) 3_767 3_667 ?
O1 Er1 O4 149.8(4) . 3_667 ?
O6 Er1 O4 119.6(4) . 3_667 ?
O5 Er1 O4 128.0(3) . 3_667 ?
O2 Er1 O3 110.1(4) 3_767 3_667 ?
O1 Er1 O3 154.5(4) . 3_667 ?
O6 Er1 O3 82.9(4) . 3_667 ?
O5 Er1 O3 74.8(4) . 3_667 ?
O4 Er1 O3 54.1(4) 3_667 3_667 ?
O2 Er1 N2 148.5(4) 3_767 . ?
O1 Er1 N2 95.0(4) . . ?
O6 Er1 N2 130.4(4) . . ?
O5 Er1 N2 76.0(4) . . ?
O4 Er1 N2 82.9(4) 3_667 . ?
O3 Er1 N2 76.7(4) 3_667 . ?
O2 Er1 N1 85.6(4) 3_767 . ?
O1 Er1 N1 78.1(4) . . ?
O6 Er1 N1 158.2(4) . . ?
O5 Er1 N1 132.7(5) . . ?
O4 Er1 N1 73.7(4) 3_667 . ?
O3 Er1 N1 118.0(4) 3_667 . ?
N2 Er1 N1 65.1(4) . . ?
O2 Er1 C26 95.2(5) 3_767 3_667 ?
O1 Er1 C26 171.6(5) . 3_667 ?
O6 Er1 C26 102.9(5) . 3_667 ?
O5 Er1 C26 101.2(4) . 3_667 ?
O4 Er1 C26 27.2(4) 3_667 3_667 ?
O3 Er1 C26 27.0(4) 3_667 3_667 ?
N2 Er1 C26 77.3(5) . 3_667 ?
N1 Er1 C26 95.4(5) . 3_667 ?
C1 N1 C12 118.1(15) . . ?
C1 N1 Er1 122.9(13) . . ?
C12 N1 Er1 118.8(10) . . ?
C10 N2 C11 118.0(16) . . ?
C10 N2 Er1 122.4(13) . . ?
C11 N2 Er1 119.4(10) . . ?
N4 N3 C16 113.0(14) . . ?
N3 N4 C20 113.7(15) . . ?
N5 N5 C32 114(2) 3_677 . ?
C13 O1 Er1 141.2(11) . . ?
C13 O2 Er1 162.2(10) . 3_767 ?
C26 O3 Er1 92.6(10) . 3_667 ?
C26 O4 Er1 93.3(10) . 3_667 ?
C27 O5 Er1 92.8(11) . . ?
C27 O6 Er1 92.5(10) . . ?
N1 C1 C2 121.8(18) . . ?
N1 C1 H1 119.1 . . ?
C2 C1 H1 119.1 . . ?
C3 C2 C1 119.9(17) . . ?
C3 C2 H2 120.1 . . ?
C1 C2 H2 120.1 . . ?
C2 C3 C4 118.3(17) . . ?
C2 C3 H3 120.8 . . ?
C4 C3 H3 120.8 . . ?
C3 C4 C12 118.3(18) . . ?
C3 C4 C5 122.5(17) . . ?
C12 C4 C5 119.2(16) . . ?
C6 C5 C4 123.3(17) . . ?
C6 C5 H5 118.4 . . ?
C4 C5 H5 118.4 . . ?
C5 C6 C7 121.4(18) . . ?
C5 C6 H6 119.3 . . ?
C7 C6 H6 119.3 . . ?
C8 C7 C11 116.2(17) . . ?
C8 C7 C6 126.4(18) . . ?
C11 C7 C6 117.3(16) . . ?
C9 C8 C7 122.2(18) . . ?
C9 C8 H8 118.9 . . ?
C7 C8 H8 118.9 . . ?
C10 C9 C8 114.8(17) . . ?
C10 C9 H9 122.6 . . ?
C8 C9 H9 122.6 . . ?
N2 C10 C9 126(2) . . ?
N2 C10 H10 116.8 . . ?
C9 C10 H10 116.8 . . ?
N2 C11 C7 122.0(15) . . ?
N2 C11 C12 116.7(14) . . ?
C7 C11 C12 121.3(15) . . ?
N1 C12 C4 123.5(15) . . ?
N1 C12 C11 119.0(14) . . ?
C4 C12 C11 117.5(16) . . ?
O2 C13 O1 121.9(15) . . ?
O2 C13 C14 116.7(13) . . ?
O1 C13 C14 121.4(15) . . ?
C19 C14 C15 121.1(16) . . ?
C19 C14 C13 121.1(14) . . ?
C15 C14 C13 117.7(14) . . ?
C16 C15 C14 118.4(15) . . ?
C16 C15 H15 120.8 . . ?
C14 C15 H15 120.8 . . ?
C15 C16 C17 120.0(15) . . ?
C15 C16 N3 124.4(15) . . ?
C17 C16 N3 115.6(15) . . ?
C18 C17 C16 118.5(17) . . ?
C18 C17 H17 120.7 . . ?
C16 C17 H17 120.7 . . ?
C17 C18 C19 121.9(16) . . ?
C17 C18 H18 119.0 . . ?
C19 C18 H18 119.0 . . ?
C14 C19 C18 119.6(15) . . ?
C14 C19 H19 120.2 . . ?
C18 C19 H19 120.2 . . ?
C25 C20 C21 120.0(17) . . ?
C25 C20 N4 115.8(17) . . ?
C21 C20 N4 123.8(16) . . ?
C22 C21 C20 118.2(17) . . ?
C22 C21 H21 120.9 . . ?
C20 C21 H21 120.9 . . ?
C23 C22 C21 122.4(17) . . ?
C23 C22 H22 118.8 . . ?
C21 C22 H22 118.8 . . ?
C22 C23 C24 120.0(15) . . ?
C22 C23 H23 120.0 . . ?
C24 C23 H23 120.0 . . ?
C23 C24 C25 118.8(15) . . ?
C23 C24 C26 121.4(14) . . ?
C25 C24 C26 119.4(15) . . ?
C20 C25 C24 120.5(16) . . ?
C20 C25 H25 119.8 . . ?
C24 C25 H25 119.8 . . ?
O3 C26 O4 119.7(15) . . ?
O3 C26 C24 121.0(15) . . ?
O4 C26 C24 119.3(14) . . ?
O3 C26 Er1 60.4(8) . 3_667 ?
O4 C26 Er1 59.5(8) . 3_667 ?
C24 C26 Er1 174.2(13) . 3_667 ?
O5 C27 O6 118.6(15) . . ?
O5 C27 C28 121.5(18) . . ?
O6 C27 C28 119.6(17) . . ?
C29 C28 C33 120.2(16) . . ?
C29 C28 C27 121.5(17) . . ?
C33 C28 C27 117.8(17) . . ?
C30 C29 C28 119.4(19) . . ?
C30 C29 H29 120.3 . . ?
C28 C29 H29 120.3 . . ?
C29 C30 C31 121(2) . . ?
C29 C30 H30 119.5 . . ?
C31 C30 H30 119.5 . . ?
C32 C31 C30 121.4(16) . . ?
C32 C31 H31 119.3 . . ?
C30 C31 H31 119.3 . . ?
C31 C32 N5 127.2(16) . . ?
C31 C32 C33 116.5(17) . . ?
N5 C32 C33 115.8(18) . . ?
C28 C33 C32 120.7(17) . . ?
C28 C33 H33 119.6 . . ?
C32 C33 H33 119.6 . . ?

loop_
_geom_bond_atom_site_label_1
_geom_bond_atom_site_label_2
_geom_bond_distance
_geom_bond_site_symmetry_2
_geom_bond_publ_flag
Er1 O2 2.239(12) 3_767 ?
Er1 O1 2.261(11) . ?
Er1 O6 2.368(11) . ?
Er1 O5 2.387(10) . ?
Er1 O4 2.402(11) 3_667 ?
Er1 O3 2.420(10) 3_667 ?
Er1 N2 2.514(14) . ?
Er1 N1 2.520(13) . ?
Er1 C26 2.782(17) 3_667 ?
N1 C1 1.328(19) . ?
N1 C12 1.338(19) . ?
N2 C10 1.323(18) . ?
N2 C11 1.361(19) . ?
N3 N4 1.220(18) . ?
N3 C16 1.444(18) . ?
N4 C20 1.47(2) . ?
N5 N5 1.23(3) 3_677 ?
N5 C32 1.42(2) . ?
O1 C13 1.281(17) . ?
O2 C13 1.280(18) . ?
O2 Er1 2.239(11) 3_767 ?
O3 C26 1.265(18) . ?
O3 Er1 2.421(10) 3_667 ?
O4 C26 1.273(18) . ?
O4 Er1 2.402(11) 3_667 ?
O5 C27 1.26(2) . ?
O6 C27 1.30(2) . ?
C1 C2 1.42(2) . ?
C1 H1 0.9300 . ?
C2 C3 1.38(3) . ?
C2 H2 0.9300 . ?
C3 C4 1.38(2) . ?
C3 H3 0.9300 . ?
C4 C12 1.41(2) . ?
C4 C5 1.46(3) . ?
C5 C6 1.28(2) . ?
C5 H5 0.9300 . ?
C6 C7 1.46(2) . ?
C6 H6 0.9300 . ?
C7 C8 1.41(2) . ?
C7 C11 1.44(2) . ?
C8 C9 1.40(2) . ?
C8 H8 0.9300 . ?
C9 C10 1.40(2) . ?
C9 H9 0.9300 . ?
C10 H10 0.9300 . ?
C11 C12 1.444(19) . ?
C13 C14 1.46(2) . ?
C14 C19 1.35(2) . ?
C14 C15 1.438(19) . ?
C15 C16 1.38(2) . ?
C15 H15 0.9300 . ?
C16 C17 1.44(2) . ?
C17 C18 1.36(2) . ?
C17 H17 0.9300 . ?
C18 C19 1.40(2) . ?
C18 H18 0.9300 . ?
C19 H19 0.9300 . ?
C20 C25 1.34(2) . ?
C20 C21 1.42(2) . ?
C21 C22 1.38(2) . ?
C21 H21 0.9300 . ?
C22 C23 1.36(2) . ?
C22 H22 0.9300 . ?
C23 C24 1.36(2) . ?
C23 H23 0.9300 . ?
C24 C25 1.441(19) . ?
C24 C26 1.51(2) . ?
C25 H25 0.9300 . ?
C26 Er1 2.782(17) 3_667 ?
C27 C28 1.48(2) . ?
C28 C29 1.37(2) . ?
C28 C33 1.40(2) . ?
C29 C30 1.37(2) . ?
C29 H29 0.9300 . ?
C30 C31 1.39(3) . ?
C30 H30 0.9300 . ?
C31 C32 1.38(3) . ?
C31 H31 0.9300 . ?
C32 C33 1.43(2) . ?
C33 H33 0.9300 . ?

loop_
_geom_torsion_atom_site_label_1
_geom_torsion_atom_site_label_2
_geom_torsion_atom_site_label_3
_geom_torsion_atom_site_label_4
_geom_torsion
_geom_torsion_site_symmetry_1
_geom_torsion_site_symmetry_2
_geom_torsion_site_symmetry_3
_geom_torsion_site_symmetry_4
_geom_torsion_publ_flag
O2 Er1 N1 C1 -14.7(14) 3_767 . . . ?
O1 Er1 N1 C1 76.0(14) . . . . ?
O6 Er1 N1 C1 38(2) . . . . ?
O5 Er1 N1 C1 139.9(13) . . . . ?
O4 Er1 N1 C1 -93.0(15) 3_667 . . . ?
O3 Er1 N1 C1 -125.1(14) 3_667 . . . ?
N2 Er1 N1 C1 177.3(16) . . . . ?
C26 Er1 N1 C1 -109.5(15) 3_667 . . . ?
O2 Er1 N1 C12 160.1(13) 3_767 . . . ?
O1 Er1 N1 C12 -109.2(13) . . . . ?
O6 Er1 N1 C12 -147.4(12) . . . . ?
O5 Er1 N1 C12 -45.3(15) . . . . ?
O4 Er1 N1 C12 81.8(13) 3_667 . . . ?
O3 Er1 N1 C12 49.7(14) 3_667 . . . ?
N2 Er1 N1 C12 -7.9(12) . . . . ?
C26 Er1 N1 C12 65.3(13) 3_667 . . . ?
O2 Er1 N2 C10 159.9(13) 3_767 . . . ?
O1 Er1 N2 C10 -102.4(14) . . . . ?
O6 Er1 N2 C10 -15.3(16) . . . . ?
O5 Er1 N2 C10 -24.2(14) . . . . ?
O4 Er1 N2 C10 107.9(14) 3_667 . . . ?
O3 Er1 N2 C10 53.2(14) 3_667 . . . ?
N1 Er1 N2 C10 -176.8(15) . . . . ?
C26 Er1 N2 C10 80.9(14) 3_667 . . . ?
O2 Er1 N2 C11 -15.1(17) 3_767 . . . ?
O1 Er1 N2 C11 82.6(12) . . . . ?
O6 Er1 N2 C11 169.7(11) . . . . ?
O5 Er1 N2 C11 160.8(13) . . . . ?
O4 Er1 N2 C11 -67.1(12) 3_667 . . . ?
O3 Er1 N2 C11 -121.9(13) 3_667 . . . ?
N1 Er1 N2 C11 8.1(12) . . . . ?
C26 Er1 N2 C11 -94.1(13) 3_667 . . . ?
C16 N3 N4 C20 173.2(15) . . . . ?
O2 Er1 O1 C13 -66.4(16) 3_767 . . . ?
O6 Er1 O1 C13 14.7(15) . . . . ?
O5 Er1 O1 C13 70.1(16) . . . . ?
O4 Er1 O1 C13 -130.7(15) 3_667 . . . ?
O3 Er1 O1 C13 75.7(19) 3_667 . . . ?
N2 Er1 O1 C13 144.9(16) . . . . ?
N1 Er1 O1 C13 -152.0(16) . . . . ?
O2 Er1 O5 C27 -17.4(13) 3_767 . . . ?
O1 Er1 O5 C27 -96.5(11) . . . . ?
O6 Er1 O5 C27 -6.0(10) . . . . ?
O4 Er1 O5 C27 96.6(11) 3_667 . . . ?
O3 Er1 O5 C27 86.0(10) 3_667 . . . ?
N2 Er1 O5 C27 165.7(11) . . . . ?
N1 Er1 O5 C27 -159.7(10) . . . . ?
C26 Er1 O5 C27 92.0(11) 3_667 . . . ?
O2 Er1 O6 C27 177.8(11) 3_767 . . . ?
O1 Er1 O6 C27 87.2(11) . . . . ?
O5 Er1 O6 C27 5.8(10) . . . . ?
O4 Er1 O6 C27 -112.0(10) 3_667 . . . ?
O3 Er1 O6 C27 -70.6(11) 3_667 . . . ?
N2 Er1 O6 C27 -4.8(13) . . . . ?
N1 Er1 O6 C27 124.6(14) . . . . ?
C26 Er1 O6 C27 -88.9(11) 3_667 . . . ?
C12 N1 C1 C2 -3(3) . . . . ?
Er1 N1 C1 C2 172.2(15) . . . . ?
N1 C1 C2 C3 0(3) . . . . ?
C1 C2 C3 C4 3(3) . . . . ?
C2 C3 C4 C12 -5(3) . . . . ?
C2 C3 C4 C5 177.7(19) . . . . ?
C3 C4 C5 C6 -179(2) . . . . ?
C12 C4 C5 C6 4(3) . . . . ?
C4 C5 C6 C7 -5(3) . . . . ?
C5 C6 C7 C8 179(2) . . . . ?
C5 C6 C7 C11 3(3) . . . . ?
C11 C7 C8 C9 -3(3) . . . . ?
C6 C7 C8 C9 -179.5(19) . . . . ?
C7 C8 C9 C10 6(3) . . . . ?
C11 N2 C10 C9 4(3) . . . . ?
Er1 N2 C10 C9 -170.7(15) . . . . ?
C8 C9 C10 N2 -7(3) . . . . ?
C10 N2 C11 C7 -1(3) . . . . ?
Er1 N2 C11 C7 174.0(13) . . . . ?
C10 N2 C11 C12 176.8(16) . . . . ?
Er1 N2 C11 C12 -8(2) . . . . ?
C8 C7 C11 N2 1(3) . . . . ?
C6 C7 C11 N2 177.3(17) . . . . ?
C8 C7 C11 C12 -177.2(16) . . . . ?
C6 C7 C11 C12 -1(3) . . . . ?
C1 N1 C12 C4 1(3) . . . . ?
Er1 N1 C12 C4 -174.0(14) . . . . ?
C1 N1 C12 C11 -177.5(16) . . . . ?
Er1 N1 C12 C11 7(2) . . . . ?
C3 C4 C12 N1 3(3) . . . . ?
C5 C4 C12 N1 -179.6(17) . . . . ?
C3 C4 C12 C11 -178.7(18) . . . . ?
C5 C4 C12 C11 -1(3) . . . . ?
N2 C11 C12 N1 0(2) . . . . ?
C7 C11 C12 N1 178.4(16) . . . . ?
N2 C11 C12 C4 -178.4(16) . . . . ?
C7 C11 C12 C4 0(3) . . . . ?
Er1 O2 C13 O1 17(5) 3_767 . . . ?
Er1 O2 C13 C14 -165(3) 3_767 . . . ?
Er1 O1 C13 O2 66(2) . . . . ?
Er1 O1 C13 C14 -112.2(18) . . . . ?
O2 C13 C14 C19 13(2) . . . . ?
O1 C13 C14 C19 -169.1(16) . . . . ?
O2 C13 C14 C15 -165.0(14) . . . . ?
O1 C13 C14 C15 13(2) . . . . ?
C19 C14 C15 C16 -3(3) . . . . ?
C13 C14 C15 C16 174.9(15) . . . . ?
C14 C15 C16 C17 6(3) . . . . ?
C14 C15 C16 N3 -171.7(15) . . . . ?
N4 N3 C16 C15 2(2) . . . . ?
N4 N3 C16 C17 -175.9(17) . . . . ?
C15 C16 C17 C18 -7(3) . . . . ?
N3 C16 C17 C18 170.8(15) . . . . ?
C16 C17 C18 C19 5(3) . . . . ?
C15 C14 C19 C18 1(3) . . . . ?
C13 C14 C19 C18 -176.8(15) . . . . ?
C17 C18 C19 C14 -2(3) . . . . ?
N3 N4 C20 C25 -173.1(19) . . . . ?
N3 N4 C20 C21 0(3) . . . . ?
C25 C20 C21 C22 1(3) . . . . ?
N4 C20 C21 C22 -171.2(19) . . . . ?
C20 C21 C22 C23 -1(3) . . . . ?
C21 C22 C23 C24 -1(3) . . . . ?
C22 C23 C24 C25 3(3) . . . . ?
C22 C23 C24 C26 175.7(17) . . . . ?
C21 C20 C25 C24 1(3) . . . . ?
N4 C20 C25 C24 173.9(16) . . . . ?
C23 C24 C25 C20 -3(3) . . . . ?
C26 C24 C25 C20 -176.0(18) . . . . ?
Er1 O3 C26 O4 -4.9(18) 3_667 . . . ?
Er1 O3 C26 C24 173.5(15) 3_667 . . . ?
Er1 O4 C26 O3 5.0(18) 3_667 . . . ?
Er1 O4 C26 C24 -173.4(14) 3_667 . . . ?
C23 C24 C26 O3 159.8(17) . . . . ?
C25 C24 C26 O3 -27(3) . . . . ?
C23 C24 C26 O4 -22(3) . . . . ?
C25 C24 C26 O4 151.1(17) . . . . ?
Er1 O5 C27 O6 10.3(17) . . . . ?
Er1 O5 C27 C28 -176.4(14) . . . . ?
Er1 O6 C27 O5 -10.4(18) . . . . ?
Er1 O6 C27 C28 176.2(14) . . . . ?
O5 C27 C28 C29 -178.9(18) . . . . ?
O6 C27 C28 C29 -6(3) . . . . ?
O5 C27 C28 C33 9(3) . . . . ?
O6 C27 C28 C33 -177.4(16) . . . . ?
C33 C28 C29 C30 -5(3) . . . . ?
C27 C28 C29 C30 -176.6(18) . . . . ?
C28 C29 C30 C31 10(3) . . . . ?
C29 C30 C31 C32 -9(4) . . . . ?
C30 C31 C32 N5 176(2) . . . . ?
C30 C31 C32 C33 4(3) . . . . ?
N5 N5 C32 C31 -5(3) 3_677 . . . ?
N5 N5 C32 C33 168(2) 3_677 . . . ?
C29 C28 C33 C32 0(3) . . . . ?
C27 C28 C33 C32 171.5(16) . . . . ?
C31 C32 C33 C28 1(3) . . . . ?
N5 C32 C33 C28 -172.3(16) . . . . ?
